data_2212317
loop_
_publ_author_name
'Fang Xu'
'Zi-Wei Gao'
'Cai-Yun Zhang'
'Ling-Xiang Gao'
'Jin-Ling Li'

_publ_section_title (3,5-Dinitrosalicylato-\k^2^<i>O</i>^1^,<i>O</i>^2^)bis(\h^5^-methylcyclopentadienyl)titanium(IV)
_journal_coeditor_code NG2208
_journal_issue 2
_journal_name_full 'Acta Crystallographica Section E'
_journal_page_first m540
_journal_page_last m541
_journal_paper_doi 10.1107/S1600536807002188
_journal_volume 63
_journal_year 2007
_chemical_formula_iupac '[Ti (C6 H7)2 (C7 H2 N2 O7)]'
_chemical_formula_moiety 'C19 H16 N2 O7 Ti'
_chemical_formula_sum 'C19 H16 N2 O7 Ti'
_chemical_formula_weight 432.21
_chemical_melting_point 427
_chemical_name_common '3,5-2NO~2~-salicylato dimethyltitanocene'
_chemical_name_systematic
;
(3,5-Dinitrosalicylato-\k^2^O^1^,O^2^)bis(\h^5^-
methylcyclopentadienyl)titanium(IV)
;
_space_group_IT_number 14
_symmetry_cell_setting monoclinic
_symmetry_space_group_name_Hall '-P 2ybc'
_symmetry_space_group_name_H-M 'P 1 21/c 1'
_atom_sites_solution_hydrogens geom
_atom_sites_solution_primary direct
_atom_sites_solution_secondary difmap
_audit_creation_method SHELXL-97
_cell_angle_alpha 90.00
_cell_angle_beta 95.3940(10)
_cell_angle_gamma 90.00
_cell_formula_units_Z 4
_cell_length_a 7.9457(9)
_cell_length_b 8.1111(9)
_cell_length_c 28.409(3)
_cell_measurement_reflns_used 4471
_cell_measurement_temperature 296(2)
_cell_measurement_theta_max 27.82
_cell_measurement_theta_min 2.51
_cell_volume 1822.8(3)
_computing_cell_refinement SMART
_computing_data_collection 'SMART (Bruker, 2004)'
_computing_data_reduction 'SHELXTL (Sheldrick, 1997b) and SAINT (Bruker, 2004)'
_computing_molecular_graphics SHELXTL
_computing_publication_material SHELXTL
_computing_structure_refinement 'SHELXL97 (Sheldrick, 1997a)'
_computing_structure_solution 'SHELXS97 (Sheldrick, 1997a)'
_diffrn_ambient_temperature 296(2)
_diffrn_measured_fraction_theta_full 0.997
_diffrn_measured_fraction_theta_max 0.997
_diffrn_measurement_device_type 'Bruker SMART CCD area-detector'
_diffrn_measurement_method '\f and \w'
_diffrn_radiation_monochromator graphite
_diffrn_radiation_source 'fine-focus sealed tube'
_diffrn_radiation_type MoK\a
_diffrn_radiation_wavelength 0.71073
_diffrn_reflns_av_R_equivalents 0.0269
_diffrn_reflns_av_sigmaI/netI 0.0271
_diffrn_reflns_limit_h_max 4
_diffrn_reflns_limit_h_min -9
_diffrn_reflns_limit_k_max 8
_diffrn_reflns_limit_k_min -9
_diffrn_reflns_limit_l_max 33
_diffrn_reflns_limit_l_min -30
_diffrn_reflns_number 8884
_diffrn_reflns_theta_full 25.10
_diffrn_reflns_theta_max 25.10
_diffrn_reflns_theta_min 2.57
_diffrn_standards_decay_% 0
_diffrn_standards_interval_count 100
_diffrn_standards_number 0
_exptl_absorpt_coefficient_mu 0.517
_exptl_absorpt_correction_T_max 0.9196
_exptl_absorpt_correction_T_min 0.8274
_exptl_absorpt_correction_type multi-scan
_exptl_absorpt_process_details '(SADABS; Bruker, 1999)'
_exptl_crystal_colour red
_exptl_crystal_density_diffrn 1.575
_exptl_crystal_density_method 'not measured'
_exptl_crystal_description prism
_exptl_crystal_F_000 888
_exptl_crystal_size_max 0.38
_exptl_crystal_size_mid 0.28
_exptl_crystal_size_min 0.17
_refine_diff_density_max 0.299
_refine_diff_density_min -0.306
_refine_ls_extinction_coef 0.0093(10)
_refine_ls_extinction_expression Fc^*^=kFc[1+0.001xFc^2^\l^3^/sin(2\q)]^-1/4^
_refine_ls_extinction_method SHELXL97
_refine_ls_goodness_of_fit_ref 1.027
_refine_ls_hydrogen_treatment constr
_refine_ls_matrix_type full
_refine_ls_number_parameters 265
_refine_ls_number_reflns 3254
_refine_ls_number_restraints 0
_refine_ls_restrained_S_all 1.027
_refine_ls_R_factor_all 0.0412
_refine_ls_R_factor_gt 0.0357
_refine_ls_shift/su_max 0.001
_refine_ls_shift/su_mean 0.000
_refine_ls_structure_factor_coef Fsqd
_refine_ls_weighting_details 'calc w=1/[\s^2^(Fo^2^)+(0.0512P)^2^+0.7525P] where P=(Fo^2^+2Fc^2^)/3'
_refine_ls_weighting_scheme calc
_refine_ls_wR_factor_gt 0.0936
_refine_ls_wR_factor_ref 0.0984
_reflns_number_gt 2837
_reflns_number_total 3254
_reflns_threshold_expression I>2\s(I)
_cod_data_source_file ng2208.cif
_cod_data_source_block I
_cod_depositor_comments
;
The following automatic conversions were performed:
'_symmetry_cell_setting' value 'Monoclinic' changed to 'monoclinic'
according to '/home/saulius/struct/CIF-dictionaries/cif_core.dic'
dictionary named 'cif_core.dic' version 2.4.1 from 2010-06-29.

Automatic conversion script
Id: cif_fix_enum 1527 2010-12-29 10:47:43Z saulius 

The following automatic conversions were performed:

'_symmetry_cell_setting' value 'Monoclinic' changed to 'monoclinic'
according to /home/saulius/struct/CIF-dictionaries/cif_core.dic
dictionary named 'cif_core.dic' version 2.4.1 from 2010-06-29.

Automatic conversion script
Id: cif_fix_values 1715 2011-07-08 13:25:40Z adriana 
;
_cod_original_cell_volume 1822.8(4)
_cod_original_sg_symbol_Hall '-P 2ybc '
_cod_original_sg_symbol_H-M 'P 21/c'
_cod_database_code 2212317
_cod_database_fobs_code 2212317

loop_
_symmetry_equiv_pos_as_xyz
'x, y, z'
'-x, y+1/2, -z+1/2'
'-x, -y, -z'
'x, -y-1/2, z-1/2'

loop_
_atom_site_type_symbol
_atom_site_label
_atom_site_fract_x
_atom_site_fract_y
_atom_site_fract_z
_atom_site_U_iso_or_equiv
_atom_site_adp_type
_atom_site_calc_flag
_atom_site_refinement_flags
_atom_site_occupancy
Ti Ti1 0.34649(4) 0.17727(4) 0.397551(12) 0.03589(15) Uani d . 1
N N1 0.6283(2) 0.2063(2) 0.25882(6) 0.0464(4) Uani d . 1
C C7 0.6239(3) -0.0668(2) 0.41892(7) 0.0400(5) Uani d . 1
O O1 0.6341(3) 0.3458(2) 0.27505(7) 0.0727(6) Uani d . 1
O O2 0.6001(3) 0.1765(2) 0.21668(6) 0.0711(5) Uani d . 1
O O3 0.9854(3) -0.2933(3) 0.25484(7) 0.0783(6) Uani d . 1
O O4 0.9698(3) -0.4203(2) 0.32068(7) 0.0744(6) Uani d . 1
O O5 0.6959(3) -0.1663(2) 0.44586(6) 0.0689(5) Uani d . 1
O O6 0.51792(17) 0.04184(17) 0.43284(4) 0.0421(3) Uani d . 1
O O7 0.49918(18) 0.18278(16) 0.34715(5) 0.0416(3) Uani d . 1
C C1 0.6664(2) 0.0672(2) 0.29111(6) 0.0355(4) Uani d . 1
C C2 0.6036(2) 0.0680(2) 0.33647(6) 0.0341(4) Uani d . 1
C C3 0.6617(2) -0.0601(2) 0.36799(6) 0.0353(4) Uani d . 1
C C4 0.7681(2) -0.1813(2) 0.35315(7) 0.0385(4) Uani d . 1
H H4 0.8075 -0.2641 0.3740 0.046 Uiso calc R 1
C C5 0.8160(2) -0.1799(2) 0.30776(7) 0.0383(4) Uani d . 1
C C6 0.7667(2) -0.0555(2) 0.27609(7) 0.0381(4) Uani d . 1
H H6 0.8006 -0.0553 0.2456 0.046 Uiso calc R 1
N N2 0.9310(2) -0.3071(2) 0.29335(7) 0.0508(5) Uani d . 1
C C8 0.1864(3) 0.0247(3) 0.33668(8) 0.0573(6) Uani d . 1
H H8 0.2111 0.0174 0.3036 0.069 Uiso calc R 1
C C9 0.2362(3) -0.0878(3) 0.37185(8) 0.0509(6) Uani d . 1
H H9 0.3043 -0.1866 0.3677 0.061 Uiso calc R 1
C C10 0.1593(3) -0.0467(3) 0.41325(8) 0.0506(5) Uani d . 1
C C11 0.0632(3) 0.0951(3) 0.40245(9) 0.0551(6) Uani d . 1
H H11 -0.0152 0.1457 0.4229 0.066 Uiso calc R 1
C C12 0.0819(3) 0.1415(3) 0.35527(9) 0.0601(6) Uani d . 1
H H12 0.0167 0.2269 0.3372 0.072 Uiso calc R 1
C C13 0.1752(4) -0.1373(4) 0.45930(10) 0.0766(8) Uani d . 1
H H13A 0.2023 -0.0607 0.4847 0.115 Uiso calc R 1
H H13B 0.2633 -0.2182 0.4591 0.115 Uiso calc R 1
H H13C 0.0702 -0.1911 0.4637 0.115 Uiso calc R 1
C C14 0.2315(4) 0.4414(3) 0.40745(10) 0.0656(7) Uani d . 1
H H14 0.1230 0.4816 0.3925 0.079 Uiso calc R 1
C C15 0.2586(3) 0.3693(3) 0.45222(9) 0.0572(6) Uani d . 1
H H15 0.1721 0.3504 0.4740 0.069 Uiso calc R 1
C C16 0.4317(3) 0.3520(3) 0.46302(8) 0.0488(5) Uani d . 1
H H16 0.4863 0.3144 0.4935 0.059 Uiso calc R 1
C C17 0.5172(3) 0.4099(3) 0.42527(8) 0.0505(5) Uani d . 1
C C18 0.3902(4) 0.4654(3) 0.39038(8) 0.0630(7) Uani d . 1
H H18 0.4103 0.5233 0.3612 0.076 Uiso calc R 1
C C19 0.7039(3) 0.4093(4) 0.42307(12) 0.0761(8) Uani d . 1
H H19A 0.7505 0.5115 0.4353 0.114 Uiso calc R 1
H H19B 0.7285 0.3964 0.3908 0.114 Uiso calc R 1
H H19C 0.7529 0.3195 0.4416 0.114 Uiso calc R 1

loop_
_atom_site_aniso_label
_atom_site_aniso_U_11
_atom_site_aniso_U_22
_atom_site_aniso_U_33
_atom_site_aniso_U_12
_atom_site_aniso_U_13
_atom_site_aniso_U_23
Ti1 0.0421(2) 0.0347(2) 0.0309(2) 0.00616(14) 0.00362(15) -0.00294(13)
N1 0.0491(10) 0.0508(11) 0.0404(10) 0.0066(8) 0.0107(8) 0.0110(8)
C7 0.0472(11) 0.0381(10) 0.0348(10) 0.0048(9) 0.0036(8) 0.0026(8)
O1 0.1152(16) 0.0438(10) 0.0625(11) 0.0127(9) 0.0269(11) 0.0111(8)
O2 0.0965(14) 0.0788(13) 0.0367(9) 0.0038(10) -0.0011(9) 0.0139(8)
O3 0.0912(14) 0.0965(14) 0.0504(10) 0.0446(11) 0.0241(9) -0.0035(10)
O4 0.0949(14) 0.0617(11) 0.0670(11) 0.0412(10) 0.0092(10) 0.0039(9)
O5 0.0995(14) 0.0678(11) 0.0412(9) 0.0411(10) 0.0155(9) 0.0177(8)
O6 0.0499(8) 0.0459(8) 0.0306(7) 0.0112(7) 0.0048(6) -0.0009(6)
O7 0.0521(8) 0.0380(8) 0.0362(7) 0.0125(6) 0.0112(6) 0.0046(6)
C1 0.0365(10) 0.0377(10) 0.0320(10) -0.0003(8) 0.0018(8) 0.0034(8)
C2 0.0358(10) 0.0334(10) 0.0330(9) -0.0002(8) 0.0021(7) -0.0008(8)
C3 0.0386(10) 0.0339(10) 0.0330(10) 0.0020(8) 0.0021(8) -0.0005(8)
C4 0.0434(11) 0.0354(10) 0.0360(10) 0.0031(8) -0.0005(8) 0.0000(8)
C5 0.0376(10) 0.0387(11) 0.0386(11) 0.0051(8) 0.0030(8) -0.0069(8)
C6 0.0365(10) 0.0450(11) 0.0332(10) -0.0010(8) 0.0048(8) -0.0032(8)
N2 0.0514(11) 0.0546(12) 0.0455(11) 0.0151(9) 0.0001(8) -0.0101(9)
C8 0.0584(14) 0.0670(15) 0.0446(12) -0.0094(12) -0.0043(10) -0.0117(11)
C9 0.0500(12) 0.0446(12) 0.0575(14) -0.0027(10) 0.0011(10) -0.0152(10)
C10 0.0492(12) 0.0488(12) 0.0536(13) -0.0059(10) 0.0037(10) -0.0022(10)
C11 0.0419(12) 0.0581(14) 0.0656(15) 0.0006(10) 0.0069(10) -0.0094(12)
C12 0.0530(14) 0.0616(15) 0.0616(15) 0.0022(12) -0.0157(11) -0.0010(12)
C13 0.092(2) 0.0722(18) 0.0664(17) -0.0137(16) 0.0092(15) 0.0163(14)
C14 0.0740(18) 0.0494(14) 0.0703(17) 0.0273(13) -0.0086(14) -0.0180(12)
C15 0.0664(15) 0.0553(14) 0.0512(14) 0.0073(12) 0.0131(11) -0.0181(11)
C16 0.0659(14) 0.0432(12) 0.0371(11) 0.0000(10) 0.0038(10) -0.0115(9)
C17 0.0655(14) 0.0329(11) 0.0542(13) -0.0027(10) 0.0114(11) -0.0083(10)
C18 0.115(2) 0.0283(11) 0.0464(13) 0.0112(12) 0.0086(13) 0.0010(10)
C19 0.0716(18) 0.0607(17) 0.099(2) -0.0170(14) 0.0234(16) -0.0163(15)

loop_
_atom_type_symbol
_atom_type_description
_atom_type_scat_dispersion_real
_atom_type_scat_dispersion_imag
_atom_type_scat_source
C C 0.0033 0.0016 'International Tables Vol C Tables 4.2.6.8 and 6.1.1.4'
H H 0.0000 0.0000 'International Tables Vol C Tables 4.2.6.8 and 6.1.1.4'
N N 0.0061 0.0033 'International Tables Vol C Tables 4.2.6.8 and 6.1.1.4'
O O 0.0106 0.0060 'International Tables Vol C Tables 4.2.6.8 and 6.1.1.4'
Ti Ti 0.2776 0.4457 'International Tables Vol C Tables 4.2.6.8 and 6.1.1.4'

loop_
_geom_angle_atom_site_label_1
_geom_angle_atom_site_label_2
_geom_angle_atom_site_label_3
_geom_angle
_geom_angle_publ_flag
O6 Ti1 O7 86.45(6) yes
O6 Ti1 C12 138.07(8) ?
O7 Ti1 C12 102.45(8) ?
O6 Ti1 C15 105.65(7) ?
O7 Ti1 C15 135.17(8) ?
C12 Ti1 C15 96.49(9) ?
O6 Ti1 C14 135.24(8) ?
O7 Ti1 C14 109.85(9) ?
C12 Ti1 C14 80.47(9) ?
C15 Ti1 C14 34.55(9) ?
O6 Ti1 C11 115.68(8) ?
O7 Ti1 C11 134.98(8) ?
C12 Ti1 C11 34.97(9) ?
C15 Ti1 C11 78.71(9) ?
C14 Ti1 C11 82.38(10) ?
O6 Ti1 C18 119.83(8) ?
O7 Ti1 C18 79.03(8) ?
C12 Ti1 C18 102.10(10) ?
C15 Ti1 C18 57.29(9) ?
C14 Ti1 C18 34.58(10) ?
C11 Ti1 C18 115.48(10) ?
O6 Ti1 C16 78.50(7) ?
O7 Ti1 C16 113.94(7) ?
C12 Ti1 C16 130.52(9) ?
C15 Ti1 C16 34.06(8) ?
C14 Ti1 C16 56.73(8) ?
C11 Ti1 C16 108.88(8) ?
C18 Ti1 C16 56.56(8) ?
O6 Ti1 C8 112.21(8) ?
O7 Ti1 C8 78.90(8) ?
C12 Ti1 C8 34.28(9) ?
C15 Ti1 C8 130.48(9) ?
C14 Ti1 C8 111.76(9) ?
C11 Ti1 C8 56.80(9) ?
C18 Ti1 C8 121.27(9) ?
C16 Ti1 C8 164.45(9) ?
O6 Ti1 C9 82.52(7) ?
O7 Ti1 C9 91.79(7) ?
C12 Ti1 C9 56.62(8) ?
C15 Ti1 C9 132.01(9) ?
C14 Ti1 C9 135.53(9) ?
C11 Ti1 C9 56.30(8) ?
C18 Ti1 C9 154.75(8) ?
C16 Ti1 C9 146.63(8) ?
C8 Ti1 C9 33.48(8) ?
O6 Ti1 C17 85.91(7) ?
O7 Ti1 C17 81.56(7) ?
C12 Ti1 C17 135.67(9) ?
C15 Ti1 C17 57.25(9) ?
C14 Ti1 C17 57.47(9) ?
C11 Ti1 C17 135.27(8) ?
C18 Ti1 C17 34.50(8) ?
C16 Ti1 C17 34.01(8) ?
C8 Ti1 C17 152.22(9) ?
C9 Ti1 C17 167.00(8) ?
O6 Ti1 C10 83.91(7) ?
O7 Ti1 C10 125.83(7) ?
C12 Ti1 C10 57.47(9) ?
C15 Ti1 C10 98.62(9) ?
C14 Ti1 C10 114.17(10) ?
C11 Ti1 C10 34.01(8) ?
C18 Ti1 C10 148.60(9) ?
C16 Ti1 C10 115.94(8) ?
C8 Ti1 C10 56.62(8) ?
C9 Ti1 C10 34.12(8) ?
C17 Ti1 C10 149.88(8) ?
O2 N1 O1 123.42(19) ?
O2 N1 C1 117.94(18) ?
O1 N1 C1 118.55(18) ?
O5 C7 O6 122.37(19) ?
O5 C7 C3 120.21(18) ?
O6 C7 C3 117.36(16) ?
C7 O6 Ti1 131.53(12) yes
C2 O7 Ti1 127.25(12) yes
C6 C1 C2 123.29(17) ?
C6 C1 N1 117.15(17) ?
C2 C1 N1 119.52(17) ?
O7 C2 C3 123.56(17) ?
O7 C2 C1 119.94(16) ?
C3 C2 C1 116.50(17) ?
C4 C3 C2 119.86(18) ?
C4 C3 C7 116.67(17) ?
C2 C3 C7 123.32(17) ?
C5 C4 C3 120.54(18) ?
C5 C4 H4 119.7 ?
C3 C4 H4 119.7 ?
C4 C5 C6 121.89(17) ?
C4 C5 N2 119.39(18) ?
C6 C5 N2 118.60(18) ?
C1 C6 C5 117.73(18) ?
C1 C6 H6 121.1 ?
C5 C6 H6 121.1 ?
O3 N2 O4 123.28(19) ?
O3 N2 C5 118.07(19) ?
O4 N2 C5 118.63(19) ?
C9 C8 C12 108.3(2) ?
C9 C8 Ti1 73.88(12) ?
C12 C8 Ti1 70.75(13) ?
C9 C8 H8 125.7 ?
C12 C8 H8 125.7 ?
Ti1 C8 H8 125.7 ?
C8 C9 C10 109.2(2) ?
C8 C9 Ti1 72.64(13) ?
C10 C9 Ti1 73.23(13) ?
C8 C9 H9 125.3 ?
C10 C9 H9 125.3 ?
Ti1 C9 H9 125.3 ?
C11 C10 C9 106.3(2) ?
C11 C10 C13 126.5(2) ?
C9 C10 C13 127.2(2) ?
C11 C10 Ti1 70.96(13) ?
C9 C10 Ti1 72.65(13) ?
C13 C10 Ti1 121.87(17) ?
C10 C11 C12 108.8(2) ?
C10 C11 Ti1 75.04(13) ?
C12 C11 Ti1 71.55(14) ?
C10 C11 H11 125.4 ?
C12 C11 H11 125.4 ?
Ti1 C11 H11 125.4 ?
C8 C12 C11 107.3(2) ?
C8 C12 Ti1 74.97(13) ?
C11 C12 Ti1 73.48(13) ?
C8 C12 H12 125.9 ?
C11 C12 H12 125.9 ?
Ti1 C12 H12 125.9 ?
C10 C13 H13A 109.5 ?
C10 C13 H13B 109.5 ?
H13A C13 H13B 109.5 ?
C10 C13 H13C 109.5 ?
H13A C13 H13C 109.5 ?
H13B C13 H13C 109.5 ?
C15 C14 C18 107.8(2) ?
C15 C14 Ti1 72.53(13) ?
C18 C14 Ti1 73.39(13) ?
C15 C14 H14 125.9 ?
C18 C14 H14 125.9 ?
Ti1 C14 H14 125.9 ?
C16 C15 C14 107.9(2) ?
C16 C15 Ti1 74.30(12) ?
C14 C15 Ti1 72.92(13) ?
C16 C15 H15 125.7 ?
C14 C15 H15 125.7 ?
Ti1 C15 H15 125.7 ?
C15 C16 C17 109.8(2) ?
C15 C16 Ti1 71.64(12) ?
C17 C16 Ti1 74.05(12) ?
C15 C16 H16 125.0 ?
C17 C16 H16 125.0 ?
Ti1 C16 H16 125.0 ?
C16 C17 C18 106.0(2) ?
C16 C17 C19 125.9(2) ?
C18 C17 C19 128.1(2) ?
C16 C17 Ti1 71.94(12) ?
C18 C17 Ti1 71.27(13) ?
C19 C17 Ti1 120.99(16) ?
C14 C18 C17 108.5(2) ?
C14 C18 Ti1 72.04(14) ?
C17 C18 Ti1 74.24(12) ?
C14 C18 H18 125.5 ?
C17 C18 H18 125.5 ?
Ti1 C18 H18 125.5 ?
C17 C19 H19A 109.5 ?
C17 C19 H19B 109.5 ?
H19A C19 H19B 109.5 ?
C17 C19 H19C 109.5 ?
H19A C19 H19C 109.5 ?
H19B C19 H19C 109.5 ?

loop_
_geom_bond_atom_site_label_1
_geom_bond_atom_site_label_2
_geom_bond_distance
_geom_bond_publ_flag
Ti1 O6 1.9520(13) yes
Ti1 O7 1.9622(14) yes
Ti1 C12 2.339(2) yes
Ti1 C15 2.352(2) yes
Ti1 C14 2.357(2) yes
Ti1 C11 2.364(2) yes
Ti1 C18 2.374(2) yes
Ti1 C16 2.385(2) yes
Ti1 C8 2.393(2) yes
Ti1 C9 2.409(2) yes
Ti1 C17 2.412(2) yes
Ti1 C10 2.416(2) yes
N1 O2 1.221(2) ?
N1 O1 1.221(2) ?
N1 C1 1.467(3) ?
C7 O5 1.217(2) ?
C7 O6 1.305(2) ?
C7 C3 1.506(3) ?
O3 N2 1.219(3) ?
O4 N2 1.223(2) ?
O7 C2 1.302(2) ?
C1 C6 1.369(3) ?
C1 C2 1.425(3) ?
C2 C3 1.420(3) ?
C3 C4 1.387(3) ?
C4 C5 1.378(3) ?
C4 H4 0.9300 ?
C5 C6 1.383(3) ?
C5 N2 1.462(2) ?
C6 H6 0.9300 ?
C8 C9 1.383(3) ?
C8 C12 1.396(4) ?
C8 H8 0.9800 ?
C9 C10 1.415(3) ?
C9 H9 0.9800 ?
C10 C11 1.399(3) ?
C10 C13 1.495(4) ?
C11 C12 1.414(4) ?
C11 H11 0.9800 ?
C12 H12 0.9800 ?
C13 H13A 0.9600 ?
C13 H13B 0.9600 ?
C13 H13C 0.9600 ?
C14 C15 1.398(4) ?
C14 C18 1.406(4) ?
C14 H14 0.9800 ?
C15 C16 1.388(3) ?
C15 H15 0.9800 ?
C16 C17 1.403(3) ?
C16 H16 0.9800 ?
C17 C18 1.420(3) ?
C17 C19 1.490(4) ?
C18 H18 0.9800 ?
C19 H19A 0.9600 ?
C19 H19B 0.9600 ?
C19 H19C 0.9600 ?

loop_
_geom_torsion_atom_site_label_1
_geom_torsion_atom_site_label_2
_geom_torsion_atom_site_label_3
_geom_torsion_atom_site_label_4
_geom_torsion
O5 C7 O6 Ti1 -163.09(17)
C3 C7 O6 Ti1 19.8(3)
O7 Ti1 O6 C7 -33.19(18)
C12 Ti1 O6 C7 71.5(2)
C15 Ti1 O6 C7 -169.29(18)
C14 Ti1 O6 C7 -148.07(19)
C11 Ti1 O6 C7 105.92(18)
C18 Ti1 O6 C7 -108.39(19)
C16 Ti1 O6 C7 -148.50(19)
C8 Ti1 O6 C7 43.3(2)
C9 Ti1 O6 C7 59.09(18)
C17 Ti1 O6 C7 -114.96(19)
C10 Ti1 O6 C7 93.43(18)
O6 Ti1 O7 C2 31.90(16)
C12 Ti1 O7 C2 -106.65(16)
C15 Ti1 O7 C2 140.62(16)
C14 Ti1 O7 C2 169.12(15)
C11 Ti1 O7 C2 -91.59(18)
C18 Ti1 O7 C2 153.21(17)
C16 Ti1 O7 C2 107.66(16)
C8 Ti1 O7 C2 -81.55(16)
C9 Ti1 O7 C2 -50.48(16)
C17 Ti1 O7 C2 118.29(16)
C10 Ti1 O7 C2 -47.97(18)
O2 N1 C1 C6 39.7(3)
O1 N1 C1 C6 -137.0(2)
O2 N1 C1 C2 -142.4(2)
O1 N1 C1 C2 41.0(3)
Ti1 O7 C2 C3 -19.7(3)
Ti1 O7 C2 C1 160.63(13)
C6 C1 C2 O7 -175.19(18)
N1 C1 C2 O7 7.0(3)
C6 C1 C2 C3 5.1(3)
N1 C1 C2 C3 -172.71(17)
O7 C2 C3 C4 177.58(18)
C1 C2 C3 C4 -2.7(3)
O7 C2 C3 C7 -6.8(3)
C1 C2 C3 C7 172.84(17)
O5 C7 C3 C4 5.9(3)
O6 C7 C3 C4 -176.96(17)
O5 C7 C3 C2 -169.8(2)
O6 C7 C3 C2 7.3(3)
C2 C3 C4 C5 -1.0(3)
C7 C3 C4 C5 -176.86(18)
C3 C4 C5 C6 2.8(3)
C3 C4 C5 N2 178.77(18)
C2 C1 C6 C5 -3.5(3)
N1 C1 C6 C5 174.37(17)
C4 C5 C6 C1 -0.6(3)
N2 C5 C6 C1 -176.57(17)
C4 C5 N2 O3 -172.4(2)
C6 C5 N2 O3 3.7(3)
C4 C5 N2 O4 6.5(3)
C6 C5 N2 O4 -177.4(2)
O6 Ti1 C8 C9 29.28(16)
O7 Ti1 C8 C9 110.76(15)
C12 Ti1 C8 C9 -116.6(2)
C15 Ti1 C8 C9 -107.73(17)
C14 Ti1 C8 C9 -142.13(15)
C11 Ti1 C8 C9 -77.72(16)
C18 Ti1 C8 C9 -179.49(15)
C16 Ti1 C8 C9 -102.3(3)
C17 Ti1 C8 C9 156.86(17)
C10 Ti1 C8 C9 -36.77(14)
O6 Ti1 C8 C12 145.86(15)
O7 Ti1 C8 C12 -132.66(17)
C15 Ti1 C8 C12 8.9(2)
C14 Ti1 C8 C12 -25.54(19)
C11 Ti1 C8 C12 38.87(15)
C18 Ti1 C8 C12 -62.91(19)
C16 Ti1 C8 C12 14.2(4)
C9 Ti1 C8 C12 116.6(2)
C17 Ti1 C8 C12 -86.6(2)
C10 Ti1 C8 C12 79.82(17)
C12 C8 C9 C10 1.8(3)
Ti1 C8 C9 C10 64.60(16)
C12 C8 C9 Ti1 -62.79(16)
O6 Ti1 C9 C8 -152.83(15)
O7 Ti1 C9 C8 -66.65(15)
C12 Ti1 C9 C8 37.10(15)
C15 Ti1 C9 C8 102.82(17)
C14 Ti1 C9 C8 54.5(2)
C11 Ti1 C9 C8 79.36(16)
C18 Ti1 C9 C8 1.0(3)
C16 Ti1 C9 C8 151.57(16)
C17 Ti1 C9 C8 -125.5(3)
C10 Ti1 C9 C8 117.0(2)
O6 Ti1 C9 C10 90.18(13)
O7 Ti1 C9 C10 176.37(13)
C12 Ti1 C9 C10 -79.89(15)
C15 Ti1 C9 C10 -14.16(18)
C14 Ti1 C9 C10 -62.50(18)
C11 Ti1 C9 C10 -37.62(13)
C18 Ti1 C9 C10 -116.0(2)
C16 Ti1 C9 C10 34.6(2)
C8 Ti1 C9 C10 -117.0(2)
C17 Ti1 C9 C10 117.5(4)
C8 C9 C10 C11 -0.8(3)
Ti1 C9 C10 C11 63.42(15)
C8 C9 C10 C13 178.6(2)
Ti1 C9 C10 C13 -117.2(2)
C8 C9 C10 Ti1 -64.22(16)
O6 Ti1 C10 C11 159.60(15)
O7 Ti1 C10 C11 -119.24(14)
C12 Ti1 C10 C11 -37.59(14)
C15 Ti1 C10 C11 54.64(15)
C14 Ti1 C10 C11 22.31(17)
C18 Ti1 C10 C11 17.8(2)
C16 Ti1 C10 C11 85.55(16)
C8 Ti1 C10 C11 -78.70(16)
C9 Ti1 C10 C11 -114.8(2)
C17 Ti1 C10 C11 88.7(2)
O6 Ti1 C10 C9 -85.64(13)
O7 Ti1 C10 C9 -4.48(16)
C12 Ti1 C10 C9 77.17(15)
C15 Ti1 C10 C9 169.40(14)
C14 Ti1 C10 C9 137.07(14)
C11 Ti1 C10 C9 114.8(2)
C18 Ti1 C10 C9 132.60(17)
C16 Ti1 C10 C9 -159.69(13)
C8 Ti1 C10 C9 36.06(13)
C17 Ti1 C10 C9 -156.57(16)
O6 Ti1 C10 C13 37.8(2)
O7 Ti1 C10 C13 118.9(2)
C12 Ti1 C10 C13 -159.4(2)
C15 Ti1 C10 C13 -67.2(2)
C14 Ti1 C10 C13 -99.5(2)
C11 Ti1 C10 C13 -121.8(3)
C18 Ti1 C10 C13 -104.0(2)
C16 Ti1 C10 C13 -36.3(2)
C8 Ti1 C10 C13 159.5(3)
C9 Ti1 C10 C13 123.4(3)
C17 Ti1 C10 C13 -33.1(3)
C9 C10 C11 C12 -0.5(3)
C13 C10 C11 C12 -179.9(2)
Ti1 C10 C11 C12 64.07(17)
C9 C10 C11 Ti1 -64.56(15)
C13 C10 C11 Ti1 116.1(2)
O6 Ti1 C11 C10 -22.62(16)
O7 Ti1 C11 C10 89.93(16)
C12 Ti1 C11 C10 116.2(2)
C15 Ti1 C11 C10 -124.69(15)
C14 Ti1 C11 C10 -159.55(16)
C18 Ti1 C11 C10 -169.82(13)
C16 Ti1 C11 C10 -108.64(14)
C8 Ti1 C11 C10 78.13(15)
C9 Ti1 C11 C10 37.75(13)
C17 Ti1 C11 C10 -134.52(14)
O6 Ti1 C11 C12 -138.82(14)
O7 Ti1 C11 C12 -26.28(19)
C15 Ti1 C11 C12 119.10(16)
C14 Ti1 C11 C12 84.25(16)
C18 Ti1 C11 C12 73.98(16)
C16 Ti1 C11 C12 135.15(15)
C8 Ti1 C11 C12 -38.07(14)
C9 Ti1 C11 C12 -78.45(16)
C17 Ti1 C11 C12 109.27(17)
C10 Ti1 C11 C12 -116.2(2)
C9 C8 C12 C11 -2.1(3)
Ti1 C8 C12 C11 -66.91(16)
C9 C8 C12 Ti1 64.83(16)
C10 C11 C12 C8 1.6(3)
Ti1 C11 C12 C8 67.92(16)
C10 C11 C12 Ti1 -66.33(16)
O6 Ti1 C12 C8 -51.0(2)
O7 Ti1 C12 C8 47.65(16)
C15 Ti1 C12 C8 -173.23(16)
C14 Ti1 C12 C8 156.04(18)
C11 Ti1 C12 C8 -113.6(2)
C18 Ti1 C12 C8 128.90(16)
C16 Ti1 C12 C8 -175.02(14)
C9 Ti1 C12 C8 -36.21(15)
C17 Ti1 C12 C8 138.27(15)
C10 Ti1 C12 C8 -77.12(16)
O6 Ti1 C12 C11 62.62(19)
O7 Ti1 C12 C11 161.29(14)
C15 Ti1 C12 C11 -59.58(16)
C14 Ti1 C12 C11 -90.31(16)
C18 Ti1 C12 C11 -117.45(15)
C16 Ti1 C12 C11 -61.38(18)
C8 Ti1 C12 C11 113.6(2)
C9 Ti1 C12 C11 77.44(16)
C17 Ti1 C12 C11 -108.09(16)
C10 Ti1 C12 C11 36.52(14)
O6 Ti1 C14 C15 -37.9(2)
O7 Ti1 C14 C15 -143.62(16)
C12 Ti1 C14 C15 116.49(18)
C11 Ti1 C14 C15 81.16(17)
C18 Ti1 C14 C15 -115.3(2)
C16 Ti1 C14 C15 -37.42(15)
C8 Ti1 C14 C15 130.74(16)
C9 Ti1 C14 C15 101.83(18)
C17 Ti1 C14 C15 -78.17(16)
C10 Ti1 C14 C15 68.79(18)
O6 Ti1 C14 C18 77.40(19)
O7 Ti1 C14 C18 -28.30(17)
C12 Ti1 C14 C18 -128.19(17)
C15 Ti1 C14 C18 115.3(2)
C11 Ti1 C14 C18 -163.52(16)
C16 Ti1 C14 C18 77.90(16)
C8 Ti1 C14 C18 -113.94(15)
C9 Ti1 C14 C18 -142.85(15)
C17 Ti1 C14 C18 37.15(14)
C10 Ti1 C14 C18 -175.89(14)
C18 C14 C15 C16 1.2(3)
Ti1 C14 C15 C16 66.61(16)
C18 C14 C15 Ti1 -65.45(17)
O6 Ti1 C15 C16 38.39(16)
O7 Ti1 C15 C16 -62.59(18)
C12 Ti1 C15 C16 -177.57(15)
C14 Ti1 C15 C16 -114.9(2)
C11 Ti1 C15 C16 152.16(16)
C18 Ti1 C15 C16 -77.33(16)
C8 Ti1 C15 C16 177.42(14)
C9 Ti1 C15 C16 132.42(14)
C17 Ti1 C15 C16 -36.05(14)
C10 Ti1 C15 C16 124.44(15)
O6 Ti1 C15 C14 153.29(16)
O7 Ti1 C15 C14 52.3(2)
C12 Ti1 C15 C14 -62.67(18)
C11 Ti1 C15 C14 -92.94(17)
C18 Ti1 C15 C14 37.57(16)
C16 Ti1 C15 C14 114.9(2)
C8 Ti1 C15 C14 -67.7(2)
C9 Ti1 C15 C14 -112.68(18)
C17 Ti1 C15 C14 78.85(18)
C10 Ti1 C15 C14 -120.66(17)
C14 C15 C16 C17 -1.0(3)
Ti1 C15 C16 C17 64.73(15)
C14 C15 C16 Ti1 -65.69(16)
O6 Ti1 C16 C15 -142.39(16)
O7 Ti1 C16 C15 136.78(14)
C12 Ti1 C16 C15 3.2(2)
C14 Ti1 C16 C15 37.97(16)
C11 Ti1 C16 C15 -28.95(17)
C18 Ti1 C16 C15 79.66(17)
C8 Ti1 C16 C15 -7.3(4)
C9 Ti1 C16 C15 -85.8(2)
C17 Ti1 C16 C15 117.7(2)
C10 Ti1 C16 C15 -65.05(16)
O6 Ti1 C16 C17 99.87(14)
O7 Ti1 C16 C17 19.04(15)
C12 Ti1 C16 C17 -114.56(16)
C15 Ti1 C16 C17 -117.7(2)
C14 Ti1 C16 C17 -79.77(16)
C11 Ti1 C16 C17 -146.69(14)
C18 Ti1 C16 C17 -38.08(15)
C8 Ti1 C16 C17 -125.1(3)
C9 Ti1 C16 C17 156.47(15)
C10 Ti1 C16 C17 177.20(13)
C15 C16 C17 C18 0.4(2)
Ti1 C16 C17 C18 63.57(15)
C15 C16 C17 C19 -178.8(2)
Ti1 C16 C17 C19 -115.6(2)
C15 C16 C17 Ti1 -63.20(16)
O6 Ti1 C17 C16 -75.44(14)
O7 Ti1 C17 C16 -162.46(14)
C12 Ti1 C17 C16 98.34(17)
C15 Ti1 C17 C16 36.11(14)
C14 Ti1 C17 C16 77.42(16)
C11 Ti1 C17 C16 47.60(19)
C18 Ti1 C17 C16 114.7(2)
C8 Ti1 C17 C16 151.91(18)
C9 Ti1 C17 C16 -102.6(4)
C10 Ti1 C17 C16 -5.0(2)
O6 Ti1 C17 C18 169.90(16)
O7 Ti1 C17 C18 82.89(15)
C12 Ti1 C17 C18 -16.3(2)
C15 Ti1 C17 C18 -78.54(16)
C14 Ti1 C17 C18 -37.24(15)
C11 Ti1 C17 C18 -67.06(19)
C16 Ti1 C17 C18 -114.7(2)
C8 Ti1 C17 C18 37.3(3)
C9 Ti1 C17 C18 142.7(3)
C10 Ti1 C17 C18 -119.67(19)
O6 Ti1 C17 C19 46.1(2)
O7 Ti1 C17 C19 -40.9(2)
C12 Ti1 C17 C19 -140.1(2)
C15 Ti1 C17 C19 157.7(2)
C14 Ti1 C17 C19 -161.0(2)
C11 Ti1 C17 C19 169.2(2)
C18 Ti1 C17 C19 -123.8(3)
C16 Ti1 C17 C19 121.6(3)
C8 Ti1 C17 C19 -86.5(3)
C9 Ti1 C17 C19 19.0(5)
C10 Ti1 C17 C19 116.5(2)
C15 C14 C18 C17 -0.9(3)
Ti1 C14 C18 C17 -65.82(16)
C15 C14 C18 Ti1 64.88(17)
C16 C17 C18 C14 0.4(2)
C19 C17 C18 C14 179.5(2)
Ti1 C17 C18 C14 64.38(17)
C16 C17 C18 Ti1 -64.02(15)
C19 C17 C18 Ti1 115.1(2)
O6 Ti1 C18 C14 -127.61(15)
O7 Ti1 C18 C14 152.98(16)
C12 Ti1 C18 C14 52.44(17)
C15 Ti1 C18 C14 -37.54(15)
C11 Ti1 C18 C14 18.14(18)
C16 Ti1 C18 C14 -78.45(16)
C8 Ti1 C18 C14 83.30(17)
C9 Ti1 C18 C14 82.6(3)
C17 Ti1 C18 C14 -116.0(2)
C10 Ti1 C18 C14 7.2(2)
O6 Ti1 C18 C17 -11.63(18)
O7 Ti1 C18 C17 -91.04(15)
C12 Ti1 C18 C17 168.42(15)
C15 Ti1 C18 C17 78.44(15)
C14 Ti1 C18 C17 116.0(2)
C11 Ti1 C18 C17 134.12(15)
C16 Ti1 C18 C17 37.53(14)
C8 Ti1 C18 C17 -160.73(14)
C9 Ti1 C18 C17 -161.38(18)
C10 Ti1 C18 C17 123.18(18)
